data_2006071
loop_
_publ_author_name
'Suh, J.-S.'
'Park, S.-J.'
'Lee, K.-W.'
'Suh, I.-H.'
'Lee, J.-H.'
'Song, J.-H.'
'Oh, M.-R.'

_publ_section_title
;Sodium
 <i>trans</i>-Bis(methyliminodiacetato-<i>O</i>,<i>N</i>,<i>O</i>)chromate(III),
 Na[Cr(C~5~H~7~NO~4~)~2~]
;
_journal_issue 4
_journal_name_full 'Acta Crystallographica Section C'
_journal_page_first 432
_journal_page_last 434
_journal_paper_doi 10.1107/S0108270196013327
_journal_volume 53
_journal_year 1997
_chemical_formula_moiety 'Na[Cr(C5 H7 N O4)2]'
_chemical_formula_sum 'C10 H14 Cr N2 Na O8'
_chemical_formula_weight 365.22
_chemical_name_systematic
;
 Sodium trans-Bis(methyliminodiacetato)chromate(III)
;
_space_group_IT_number 15
_symmetry_cell_setting monoclinic
_symmetry_space_group_name_Hall '-C 2yc'
_symmetry_space_group_name_H-M 'C 1 2/c 1'
_cell_angle_alpha 90.00
_cell_angle_beta 132.49(3)
_cell_angle_gamma 90.00
_cell_formula_units_Z 4
_cell_length_a 16.848(2)
_cell_length_b 6.2610(10)
_cell_length_c 17.0340(10)
_cell_measurement_reflns_used 25
_cell_measurement_temperature 293(2)
_cell_measurement_theta_max 17.9
_cell_measurement_theta_min 13.3
_cell_volume 1325.0(7)
_computing_cell_refinement SDP
_computing_data_collection 'SDP (Frenz, 1985)'
_computing_data_reduction SDP
_computing_molecular_graphics 'NRCVAX (Gabe, Le Page, Charland, Lee & White, 1989)'
_computing_publication_material NRCVAX
_computing_structure_refinement 'SHELXL93 (Sheldrick, 1993)'
_computing_structure_solution 'SHELXS86 (Sheldrick, 1985)'
_diffrn_ambient_temperature 293(2)
_diffrn_measurement_device CAD4
_diffrn_measurement_method w/2\q
_diffrn_radiation_monochromator graphite
_diffrn_radiation_source 'fine-focus sealed tube'
_diffrn_radiation_type MoK\a
_diffrn_radiation_wavelength 0.71069
_diffrn_reflns_av_R_equivalents 0.0146
_diffrn_reflns_av_sigmaI/netI 0.0172
_diffrn_reflns_limit_h_max 19
_diffrn_reflns_limit_h_min -18
_diffrn_reflns_limit_k_max 6
_diffrn_reflns_limit_k_min -7
_diffrn_reflns_limit_l_max 10
_diffrn_reflns_limit_l_min -19
_diffrn_reflns_number 1863
_diffrn_reflns_theta_max 24
_diffrn_reflns_theta_min 2.63
_diffrn_standards_decay_% <1.0
_diffrn_standards_interval_time 180min
_diffrn_standards_number 3
_exptl_absorpt_coefficient_mu 0.942
_exptl_crystal_colour light-red
_exptl_crystal_density_diffrn 1.831
_exptl_crystal_description rectangular
_exptl_crystal_F_000 748
_exptl_crystal_size_max 0.2
_exptl_crystal_size_mid 0.2
_exptl_crystal_size_min 0.1
_refine_diff_density_max 0.26
_refine_diff_density_min -0.37
_refine_ls_extinction_method none
_refine_ls_goodness_of_fit_all 0.168
_refine_ls_goodness_of_fit_obs 0.166
_refine_ls_hydrogen_treatment 'H atoms: x,y,z and U~iso~ refined'
_refine_ls_matrix_type full
_refine_ls_number_parameters 130
_refine_ls_number_reflns 1013
_refine_ls_number_restraints 0
_refine_ls_restrained_S_all 0.168
_refine_ls_restrained_S_obs 0.166
_refine_ls_R_factor_all 0.0318
_refine_ls_R_factor_obs 0.0284
_refine_ls_shift/esd_max 0.000
_refine_ls_shift/esd_mean 0.000
_refine_ls_structure_factor_coef Fsqd
_refine_ls_weighting_details 'w = 1/[\s^2^(Fo^2^)+(0.2434P)^2^+188.1861P] where P=(Fo^2^+2Fc^2^)/3'
_refine_ls_weighting_scheme calc
_refine_ls_wR_factor_all 0.0797
_refine_ls_wR_factor_obs 0.0741
_reflns_number_observed 910
_reflns_number_total 1013
_reflns_observed_criterion >2sigma(I)
_cod_data_source_file mu1280.cif
_cod_data_source_block TOZ
_cod_depositor_comments
;
The following automatic conversions were performed:

'_geom_bond_publ_flag' value 'Y' changed to 'y' according to
/home/saulius/struct/CIF-dictionaries/cif_core.dic dictionary named
'cif_core.dic' version 2.4.1 from 2010-06-29 (12
times).

'_geom_angle_publ_flag' value 'Y' changed to 'y' according
to /home/saulius/struct/CIF-dictionaries/cif_core.dic dictionary
named 'cif_core.dic' version 2.4.1 from 2010-06-29 (19 times).

Automatic conversion script
Id: cif_fix_values 1715 2011-07-08 13:25:40Z adriana 

The following automatic conversions were performed:

'_refine_ls_weighting_scheme' value 'calc w =
1/[\s^2^(Fo^2^)+(0.2434P)^2^+188.1861P] where P=(Fo^2^+2Fc^2^)/3' was
changed to 'calc'. New tag '_refine_ls_weighting_details' was
created. The value of the new tag was set to 'w =
1/[\s^2^(Fo^2^)+(0.2434P)^2^+188.1861P] where P=(Fo^2^+2Fc^2^)/3'.

Automatic conversion script
Id: cif_fix_values 3143 2015-03-26 13:38:13Z robertas 
;
_cod_original_cell_volume 1325.0(3)
_cod_original_sg_symbol_H-M 'C 2/c'
_cod_database_code 2006071

loop_
_symmetry_equiv_pos_as_xyz
'x, y, z'
'-x, y, -z+1/2'
'x+1/2, y+1/2, z'
'-x+1/2, y+1/2, -z+1/2'
'-x, -y, -z'
'x, -y, z-1/2'
'-x+1/2, -y+1/2, -z'
'x+1/2, -y+1/2, z-1/2'

loop_
_atom_site_aniso_label
_atom_site_aniso_U_11
_atom_site_aniso_U_12
_atom_site_aniso_U_13
_atom_site_aniso_U_22
_atom_site_aniso_U_23
_atom_site_aniso_U_33
Na 0.0383(9) 0.000 0.0295(8) 0.0358(9) 0.000 0.0419(10)
Cr 0.0197(3) 0.0008(2) 0.0154(3) 0.0195(3) 0.0013(2) 0.0194(3)
O1 0.0304(10) 0.0075(8) 0.0249(9) 0.0286(10) 0.0115(8) 0.0357(11)
O2 0.0342(10) -0.0095(8) 0.0250(9) 0.0300(10) -0.0053(8) 0.0301(10)
O3 0.0312(11) 0.0188(10) 0.0239(10) 0.0478(13) 0.0195(11) 0.0476(13)
O4 0.0416(12) -0.0133(9) 0.0233(10) 0.0354(11) -0.0135(9) 0.0301(11)
N 0.0185(10) -0.0009(8) 0.0122(9) 0.0210(11) 0.0002(9) 0.0167(10)
C1 0.0259(14) 0.0036(11) 0.0151(12) 0.0261(14) -0.0013(11) 0.0234(13)
C2 0.0238(13) 0.0033(10) 0.0157(12) 0.0206(13) 0.0025(11) 0.0246(13)
C3 0.0200(14) 0.0061(13) 0.0184(13) 0.046(2) 0.0098(14) 0.031(2)
C4 0.040(2) -0.024(2) 0.025(2) 0.061(2) -0.016(2) 0.025(2)
C5 0.058(2) 0.0029(15) 0.049(2) 0.027(2) 0.009(2) 0.057(2)

loop_
_atom_site_label
_atom_site_occupancy
_atom_site_fract_x
_atom_site_fract_y
_atom_site_fract_z
_atom_site_U_iso_or_equiv
_atom_site_thermal_displace_type
_atom_site_calc_flag
_atom_site_refinement_flags
_atom_site_type_symbol
Na 1 0.5000 0.2375(3) 0.2500 0.0367(4) Uani d S Na
Cr 1 0.7500 0.7500 0.5000 0.0177(2) Uani d S Cr
O1 1 0.87005(15) 0.5464(3) 0.58352(15) 0.0294(5) Uani d . O
O2 1 0.66241(15) 0.5467(3) 0.38302(14) 0.0286(5) Uani d . O
O3 1 1.0339(2) 0.4914(4) 0.6467(2) 0.0444(6) Uani d . O
O4 1 0.6128(2) 0.4501(3) 0.2306(2) 0.0365(5) Uani d . O
N 1 0.8141(2) 0.8278(3) 0.4350(2) 0.0185(5) Uani d . N
C1 1 0.9473(2) 0.5842(4) 0.5872(2) 0.0264(6) Uani d . C
C2 1 0.6692(2) 0.5552(4) 0.3126(2) 0.0235(6) Uani d . C
C3 1 0.9287(2) 0.7614(5) 0.5155(2) 0.0315(7) Uani d . C
C4 1 0.7530(3) 0.7032(6) 0.3345(2) 0.0397(8) Uani d . C
C5 1 0.8072(3) 1.0603(5) 0.4125(3) 0.0386(8) Uani d . C
HC31 1 0.9550(25) 0.7147(52) 0.4847(26) 0.038(9) Uiso d . H
HC32 1 0.9732(29) 0.8946(64) 0.5652(29) 0.058(11) Uiso d . H
HC41 1 0.7217(34) 0.7982(72) 0.2773(35) 0.074(13) Uiso d . H
HC42 1 0.8044(35) 0.6188(75) 0.3330(34) 0.083(14) Uiso d . H
HC51 1 0.8436(23) 1.0915(49) 0.3871(23) 0.032(8) Uiso d . H
HC52 1 0.8393(27) 1.1302(63) 0.4741(29) 0.048(10) Uiso d . H
HC53 1 0.7277(42) 1.0941(85) 0.3582(41) 0.103(17) Uiso d . H

loop_
_atom_type_symbol
_atom_type_description
_atom_type_scat_dispersion_real
_atom_type_scat_dispersion_imag
_atom_type_scat_source
C C 0.0033 0.0016 'International Tables Vol C Tables 4.2.6.8 and 6.1.1.4'
H H 0.0000 0.0000 'International Tables Vol C Tables 4.2.6.8 and 6.1.1.4'
O O 0.0106 0.0060 'International Tables Vol C Tables 4.2.6.8 and 6.1.1.4'
N N 0.0061 0.0033 'International Tables Vol C Tables 4.2.6.8 and 6.1.1.4'
Na Na 0.0362 0.0249 'International Tables Vol C Tables 4.2.6.8 and 6.1.1.4'
Cr Cr 0.3209 0.6236 'International Tables Vol C Tables 4.2.6.8 and 6.1.1.4'

loop_
_geom_angle_atom_site_label_1
_geom_angle_atom_site_label_2
_geom_angle_atom_site_label_3
_geom_angle_site_symmetry_1
_geom_angle_site_symmetry_3
_geom_angle
_geom_angle_publ_flag
O4 Na O4 . 2_655 116.20(11) ?
O4 Na O3 . 8_455 70.97(7) ?
O4 Na O3 2_655 8_455 154.89(7) ?
O4 Na O3 . 7_656 154.89(7) ?
O4 Na O3 2_655 7_656 70.97(7) ?
O3 Na O3 8_455 7_656 113.52(12) ?
O4 Na O1 . 8_455 110.54(6) ?
O4 Na O1 2_655 8_455 109.28(7) ?
O3 Na O1 8_455 8_455 48.48(6) ?
O3 Na O1 7_656 8_455 87.50(8) ?
O4 Na O1 . 7_656 109.28(7) ?
O4 Na O1 2_655 7_656 110.54(6) ?
O3 Na O1 8_455 7_656 87.50(8) ?
O3 Na O1 7_656 7_656 48.48(6) ?
O1 Na O1 8_455 7_656 99.76(10) ?
O4 Na O2 . . 48.37(6) ?
O4 Na O2 2_655 . 86.59(8) ?
O3 Na O2 8_455 . 112.44(6) ?
O3 Na O2 7_656 . 111.65(7) ?
O1 Na O2 8_455 . 158.70(5) ?
O1 Na O2 7_656 . 87.18(7) ?
O4 Na O2 . 2_655 86.59(8) ?
O4 Na O2 2_655 2_655 48.37(6) ?
O3 Na O2 8_455 2_655 111.65(7) ?
O3 Na O2 7_656 2_655 112.44(6) ?
O1 Na O2 8_455 2_655 87.18(7) ?
O1 Na O2 7_656 2_655 158.70(5) ?
O2 Na O2 . 2_655 93.57(10) ?
O4 Na C2 . . 23.36(7) ?
O4 Na C2 2_655 . 102.80(9) ?
O3 Na C2 8_455 . 90.90(7) ?
O3 Na C2 7_656 . 134.97(7) ?
O1 Na C2 8_455 . 133.82(6) ?
O1 Na C2 7_656 . 99.03(7) ?
O2 Na C2 . . 25.02(6) ?
O2 Na C2 2_655 . 90.21(8) ?
O4 Na C2 . 2_655 102.80(9) ?
O4 Na C2 2_655 2_655 23.36(7) ?
O3 Na C2 8_455 2_655 134.97(7) ?
O3 Na C2 7_656 2_655 90.90(7) ?
O1 Na C2 8_455 2_655 99.03(7) ?
O1 Na C2 7_656 2_655 133.82(6) ?
O2 Na C2 . 2_655 90.21(8) ?
O2 Na C2 2_655 2_655 25.02(6) ?
C2 Na C2 . 2_655 97.55(11) ?
O4 Na C1 . 8_455 90.65(7) ?
O4 Na C1 2_655 8_455 133.63(7) ?
O3 Na C1 8_455 8_455 23.51(7) ?
O3 Na C1 7_656 8_455 100.92(9) ?
O1 Na C1 8_455 8_455 25.00(6) ?
O1 Na C1 7_656 8_455 92.93(8) ?
O2 Na C1 . 8_455 135.57(6) ?
O2 Na C1 2_655 8_455 101.23(7) ?
C2 Na C1 . 8_455 112.56(7) ?
C2 Na C1 2_655 8_455 119.40(8) ?
O4 Na C1 . 7_656 133.63(7) ?
O4 Na C1 2_655 7_656 90.65(7) ?
O3 Na C1 8_455 7_656 100.92(9) ?
O3 Na C1 7_656 7_656 23.51(7) ?
O1 Na C1 8_455 7_656 92.93(8) ?
O1 Na C1 7_656 7_656 25.00(6) ?
O2 Na C1 . 7_656 101.23(7) ?
O2 Na C1 2_655 7_656 135.57(6) ?
C2 Na C1 . 7_656 119.40(8) ?
C2 Na C1 2_655 7_656 112.56(7) ?
C1 Na C1 8_455 7_656 96.86(11) ?
O2 Cr O2 . 7_666 180.0 ?
O2 Cr O1 . 7_666 89.16(9) ?
O2 Cr O1 7_666 7_666 90.84(9) ?
O2 Cr O1 . . 90.84(9) y
O2 Cr O1 7_666 . 89.16(9) ?
O1 Cr O1 7_666 . 180.0 ?
O2 Cr N . . 85.11(8) y
O2 Cr N 7_666 . 94.89(8) ?
O1 Cr N 7_666 . 96.58(8) ?
O1 Cr N . . 83.42(8) y
O2 Cr N . 7_666 94.89(8) ?
O2 Cr N 7_666 7_666 85.11(8) ?
O1 Cr N 7_666 7_666 83.42(8) ?
O1 Cr N . 7_666 96.58(8) ?
N Cr N . 7_666 180.0 ?
C1 O1 Cr . . 115.5(2) y
C1 O1 Na . 7_656 89.67(15) ?
Cr O1 Na . 7_656 151.34(9) ?
C2 O2 Cr . . 116.5(2) y
C2 O2 Na . . 85.89(15) ?
Cr O2 Na . . 157.14(9) ?
C1 O3 Na . 7_656 97.9(2) ?
C2 O4 Na . . 101.9(2) ?
C3 N C4 . . 111.9(2) y
C3 N C5 . . 109.7(2) y
C4 N C5 . . 110.0(3) y
C3 N Cr . . 105.3(2) y
C4 N Cr . . 106.7(2) y
C5 N Cr . . 113.1(2) y
O3 C1 O1 . . 123.8(3) y
O3 C1 C3 . . 119.8(3) y
O1 C1 C3 . . 116.4(2) y
O3 C1 Na . 7_656 58.6(2) ?
O1 C1 Na . 7_656 65.33(14) ?
C3 C1 Na . 7_656 173.9(2) ?
O4 C2 O2 . . 123.8(2) y
O4 C2 C4 . . 119.1(2) y
O2 C2 C4 . . 117.1(2) y
O4 C2 Na . . 54.71(14) ?
O2 C2 Na . . 69.09(14) ?
C4 C2 Na . . 173.6(2) ?
N C3 C1 . . 112.4(2) y
N C4 C2 . . 114.2(2) y

loop_
_geom_bond_atom_site_label_1
_geom_bond_atom_site_label_2
_geom_bond_site_symmetry_2
_geom_bond_distance
_geom_bond_publ_flag
Na O4 . 2.519(2) ?
Na O4 2_655 2.519(2) ?
Na O3 8_455 2.615(2) ?
Na O3 7_656 2.615(2) ?
Na O1 8_455 2.758(2) ?
Na O1 7_656 2.758(2) ?
Na O2 . 2.827(2) ?
Na O2 2_655 2.827(2) ?
Na C2 . 3.019(3) ?
Na C2 2_655 3.019(3) ?
Na C1 8_455 3.035(3) ?
Na C1 7_656 3.035(3) ?
Cr O2 . 1.948(2) y
Cr O2 7_666 1.948(2) ?
Cr O1 7_666 1.963(2) ?
Cr O1 . 1.963(2) y
Cr N . 2.060(2) y
Cr N 7_666 2.060(2) ?
O1 C1 . 1.283(3) y
O1 Na 7_656 2.758(2) ?
O2 C2 . 1.280(3) y
O3 C1 . 1.222(3) y
O3 Na 7_656 2.615(2) ?
O4 C2 . 1.223(3) y
N C3 . 1.484(3) y
N C4 . 1.490(4) y
N C5 . 1.490(4) y
C1 C3 . 1.517(4) y
C1 Na 7_656 3.035(3) ?
C2 C4 . 1.510(4) y
